data_4115036
loop_
_publ_author_name
'Darcy A. Culkin'
'John F. Hartwig'

_publ_section_title
;
 Synthesis, Characterization, and Reactivity of Arylpalladium Cyanoalkyl
 Complexes: Selection of Catalysts for the \a-Arylation of Nitriles
;
_journal_name_full 'Journal of the American Chemical Society'
_journal_page_first 9330
_journal_page_last 9331
_journal_paper_doi 10.1021/ja026584h
_journal_volume 124
_journal_year 2002
_chemical_formula_moiety 'C25 H28 N P Pd '
_chemical_formula_sum 'C25 H28 N P Pd'
_chemical_formula_weight 479.88
_space_group_IT_number 15
_symmetry_cell_setting monoclinic
_symmetry_Int_Tables_number 15
_symmetry_space_group_name_Hall '-C 2yc'
_symmetry_space_group_name_H-M 'C 1 2/c 1'
_audit_creation_date 'Fri Sep 15 15:15:00 2001'
_audit_creation_method 'from TEXRAY.INF file'
_cell_angle_alpha 90
_cell_angle_beta 94.839(2)
_cell_angle_gamma 90
_cell_formula_units_Z 8
_cell_length_a 29.992(1)
_cell_length_b 8.6350(3)
_cell_length_c 17.599(1)
_cell_measurement_reflns_used 0
_cell_measurement_temperature 183.2
_cell_measurement_theta_max 0.0
_cell_measurement_theta_min 0.0
_cell_volume 4541.6(3)
_computing_cell_refinement 'MSC/AFC Diffractometer Control'
_computing_data_collection 'MSC/AFC Diffractometer Control'
_computing_data_reduction teXsan
_computing_publication_material teXsan
_computing_structure_refinement teXsan
_diffrn_ambient_temperature 183.2
_diffrn_measurement_device unknown
_diffrn_measurement_method 'omega scans with profile analysis'
_diffrn_orient_matrix_UB_11 0.00000
_diffrn_orient_matrix_UB_12 0.00000
_diffrn_orient_matrix_UB_13 0.00000
_diffrn_orient_matrix_UB_21 0.00000
_diffrn_orient_matrix_UB_22 0.00000
_diffrn_orient_matrix_UB_23 0.00000
_diffrn_orient_matrix_UB_31 0.00000
_diffrn_orient_matrix_UB_32 0.00000
_diffrn_orient_matrix_UB_33 0.00000
_diffrn_radiation_monochromator graphite
_diffrn_radiation_source 'X-ray tube'
_diffrn_radiation_type MoKalpha
_diffrn_radiation_wavelength 0.7107
_diffrn_reflns_av_R_equivalents 0.00
_diffrn_reflns_limit_h_max 38
_diffrn_reflns_limit_h_min 0
_diffrn_reflns_limit_k_max 11
_diffrn_reflns_limit_k_min 0
_diffrn_reflns_limit_l_max 22
_diffrn_reflns_limit_l_min -22
_diffrn_reflns_number 5562
_diffrn_reflns_theta_max 27.51
_diffrn_standards_decay_% 0.00
_diffrn_standards_interval_count 0
_diffrn_standards_number 0
_exptl_absorpt_coefficient_mu 0.898
_exptl_absorpt_correction_type none
_exptl_crystal_colour colorless
_exptl_crystal_density_diffrn 1.404
_exptl_crystal_description plate
_exptl_crystal_F_000 1968.00
_exptl_crystal_size_max 0.170
_exptl_crystal_size_mid 0.120
_exptl_crystal_size_min 0.080
_refine_diff_density_max 0.40
_refine_diff_density_min -0.33
_refine_ls_extinction_method none
_refine_ls_goodness_of_fit_obs 1.568
_refine_ls_hydrogen_treatment noref
_refine_ls_matrix_type full
_refine_ls_number_parameters 253
_refine_ls_number_reflns 2796
_refine_ls_number_restraints 0
_refine_ls_R_factor_obs 0.0308
_refine_ls_shift/esd_max 0.0007
_refine_ls_structure_factor_coef F
_refine_ls_weighting_scheme sigma
_refine_ls_wR_factor_obs 0.0309
_reflns_number_observed 2796
_reflns_number_total 5562
_reflns_observed_criterion 5.00
_cod_data_source_file ja026584h_s2_3.cif
_cod_data_source_block X-ray_Data_for_9.
_cod_original_cell_volume 4541.5(3)
_cod_original_sg_symbol_H-M 'C 2/c      '
_cod_original_formula_sum 'C25 H28 N P Pd '
_cod_database_code 4115036

loop_
_symmetry_equiv_pos_as_xyz
'   +x,   +y,   +z'
'1/2+x,1/2+y,   +z'
'   -x,   +y,1/2-z'
1/2-x,1/2+y,1/2-z
'   -x,   -y,   -z'
'1/2-x,1/2-y,   -z'
'   +x,   -y,1/2+z'
1/2+x,1/2-y,1/2+z

loop_
_atom_site_aniso_label
_atom_site_aniso_U_11
_atom_site_aniso_U_22
_atom_site_aniso_U_33
_atom_site_aniso_U_12
_atom_site_aniso_U_13
_atom_site_aniso_U_23
Pd(1) 0.0191(2) 0.0268(2) 0.0253(2) -0.0014(2) 0.0030(1) 0.0034(2)
P(1) 0.0210(6) 0.0247(6) 0.0265(6) 0.0001(5) 0.0011(5) 0.0006(5)
N(1) 0.022(2) 0.031(2) 0.032(2) -0.002(2) 0.002(2) 0.011(2)
C(1) 0.021(2) 0.035(3) 0.026(2) 0.000(2) 0.005(2) 0.007(2)
C(2) 0.024(2) 0.022(2) 0.025(2) -0.007(2) -0.007(2) 0.011(2)
C(3) 0.030(2) 0.051(3) 0.043(3) 0.002(2) 0.009(2) 0.023(2)
C(4) 0.034(2) 0.062(3) 0.032(2) 0.005(2) -0.002(2) -0.004(2)
C(5) 0.019(2) 0.027(2) 0.024(2) 0.002(2) 0.001(2) 0.004(2)
C(6) 0.022(2) 0.026(2) 0.030(2) 0.001(2) 0.005(2) -0.002(2)
C(7) 0.020(2) 0.023(2) 0.037(2) -0.003(2) -0.004(2) 0.003(2)
C(8) 0.021(2) 0.030(3) 0.027(2) -0.001(2) 0.000(2) 0.011(2)
C(9) 0.030(2) 0.040(3) 0.019(2) 0.008(2) 0.004(2) 0.002(2)
C(10) 0.025(2) 0.031(2) 0.025(2) -0.002(2) -0.002(2) -0.002(2)
C(11) 0.033(2) 0.049(3) 0.038(3) -0.002(2) 0.008(2) 0.008(2)
C(12) 0.029(2) 0.021(2) 0.024(2) 0.004(2) -0.005(2) 0.005(2)
C(13) 0.049(3) 0.040(3) 0.041(3) -0.013(2) 0.000(2) -0.007(2)
C(14) 0.057(3) 0.053(4) 0.049(3) -0.018(3) -0.006(3) -0.009(3)
C(15) 0.076(4) 0.028(3) 0.029(3) 0.008(3) -0.019(3) -0.009(2)
C(16) 0.059(3) 0.039(3) 0.033(3) 0.019(3) 0.009(2) -0.005(2)
C(17) 0.037(3) 0.031(3) 0.035(3) 0.004(2) -0.003(2) -0.001(2)
C(18) 0.021(2) 0.022(3) 0.030(2) 0.000(2) 0.009(2) -0.003(2)
C(19) 0.035(3) 0.031(3) 0.032(3) 0.003(2) 0.006(2) 0.000(2)
C(20) 0.056(3) 0.035(3) 0.050(3) 0.012(3) 0.026(3) 0.016(2)
C(21) 0.053(3) 0.024(3) 0.091(4) -0.006(3) 0.033(3) -0.003(3)
C(22) 0.041(3) 0.045(4) 0.076(4) -0.013(3) 0.007(3) -0.019(3)
C(23) 0.038(3) 0.035(3) 0.037(3) -0.004(2) -0.002(2) -0.003(2)
C(24) 0.025(2) 0.036(3) 0.038(2) 0.001(2) 0.005(2) 0.004(2)
C(25) 0.038(3) 0.046(3) 0.050(3) 0.014(2) 0.014(2) 0.009(2)

loop_
_atom_site_label
_atom_site_fract_x
_atom_site_fract_y
_atom_site_fract_z
_atom_site_U_iso_or_equiv
_atom_site_thermal_displace_type
Pd(1) 0.834629(9) 0.18040(4) -0.01529(2) 0.02367(9) Uij
P(1) 0.87858(3) 0.0379(1) 0.07309(5) 0.0241(3) Uij
N(1) 0.7218(1) 0.3624(4) -0.0455(2) 0.029(1) Uij
C(1) 0.7953(1) 0.2992(5) -0.1072(2) 0.027(1) Uij
C(2) 0.7543(1) 0.3357(4) -0.0737(2) 0.024(1) Uij
C(3) 0.8140(1) 0.4463(5) -0.1395(2) 0.041(1) Uij
C(4) 0.7858(1) 0.1784(5) -0.1706(2) 0.043(1) Uij
C(5) 0.8895(1) 0.2501(5) -0.0625(2) 0.023(1) Uij
C(6) 0.9118(1) 0.3797(4) -0.0325(2) 0.026(1) Uij
C(7) 0.9509(1) 0.4327(4) -0.0602(2) 0.027(1) Uij
C(8) 0.9702(1) 0.3581(4) -0.1180(2) 0.026(1) Uij
C(9) 0.9481(1) 0.2303(5) -0.1495(2) 0.029(1) Uij
C(10) 0.9081(1) 0.1785(5) -0.1235(2) 0.027(1) Uij
C(11) 1.0141(1) 0.4124(5) -0.1439(2) 0.040(1) Uij
C(12) 0.8846(1) 0.1291(4) 0.1669(2) 0.025(1) Uij
C(13) 0.9236(1) 0.2040(5) 0.1946(2) 0.043(1) Uij
C(14) 0.9263(2) 0.2753(5) 0.2647(3) 0.053(2) Uij
C(15) 0.8910(2) 0.2748(5) 0.3080(2) 0.046(2) Uij
C(16) 0.8516(2) 0.2029(5) 0.2821(2) 0.044(2) Uij
C(17) 0.8485(1) 0.1296(5) 0.2115(2) 0.035(1) Uij
C(18) 0.8552(1) -0.1523(4) 0.0925(2) 0.024(1) Uij
C(19) 0.8729(1) -0.2411(5) 0.1539(2) 0.033(1) Uij
C(20) 0.8578(2) -0.3896(6) 0.1648(3) 0.046(2) Uij
C(21) 0.8247(2) -0.4498(5) 0.1160(3) 0.054(2) Uij
C(22) 0.8066(1) -0.3633(6) 0.0558(3) 0.054(2) Uij
C(23) 0.8218(1) -0.2155(5) 0.0432(2) 0.037(1) Uij
C(24) 0.9365(1) -0.0081(5) 0.0557(2) 0.033(1) Uij
C(25) 0.9394(1) -0.1311(5) -0.0062(2) 0.044(1) Uij
H(1) 0.8195 0.5203 -0.0998 0.0491 Uij
H(2) 0.8413 0.4234 -0.1611 0.0491 Uij
H(3) 0.7931 0.4873 -0.1778 0.0491 Uij
H(4) 0.7710 0.0918 -0.1510 0.0519 Uij
H(5) 0.7674 0.2230 -0.2114 0.0519 Uij
H(6) 0.8133 0.1457 -0.1888 0.0519 Uij
H(7) 0.9000 0.4337 0.0083 0.0309 Uij
H(8) 0.9648 0.5233 -0.0385 0.0327 Uij
H(9) 0.9604 0.1765 -0.1900 0.0351 Uij
H(10) 0.8932 0.0924 -0.1477 0.0327 Uij
H(11) 1.0142 0.5223 -0.1466 0.0477 Uij
H(12) 1.0378 0.3786 -0.1087 0.0477 Uij
H(13) 1.0179 0.3706 -0.1929 0.0477 Uij
H(14) 0.9487 0.2058 0.1650 0.0520 Uij
H(15) 0.9532 0.3256 0.2830 0.0642 Uij
H(16) 0.8934 0.3243 0.3564 0.0550 Uij
H(17) 0.8267 0.2035 0.3122 0.0524 Uij
H(18) 0.8215 0.0794 0.1936 0.0418 Uij
H(19) 0.8957 -0.1988 0.1887 0.0392 Uij
H(20) 0.8704 -0.4497 0.2063 0.0550 Uij
H(21) 0.8142 -0.5520 0.1235 0.0653 Uij
H(22) 0.7832 -0.4056 0.0223 0.0648 Uij
H(23) 0.8094 -0.1573 0.0008 0.0443 Uij
H(24) 0.9507 0.0837 0.0401 0.0392 Uij
H(25) 0.9517 -0.0451 0.1017 0.0392 Uij
H(26) 0.9257 -0.2239 0.0090 0.0528 Uij
H(27) 0.9245 -0.0952 -0.0526 0.0528 Uij
H(28) 0.9699 -0.1508 -0.0135 0.0528 Uij

loop_
_atom_type_symbol
_atom_type_oxidation_number
_atom_type_number_in_cell
_atom_type_scat_dispersion_real
_atom_type_scat_dispersion_imag
_atom_type_scat_source
C 0 200 0.003 0.002 'International Tables'
H 0 224 0.000 0.000 'International Tables'
N 0 8 0.006 0.003 'International Tables'
P 0 8 0.102 0.094 'International Tables'
Pd 0 8 -0.999 1.007 'International Tables'

loop_
_geom_angle_atom_site_label_1
_geom_angle_atom_site_label_2
_geom_angle_atom_site_label_3
_geom_angle
_geom_angle_publ_flag
P(1) Pd(1) N(1) 90.10(8) yes
P(1) Pd(1) C(1) 174.3(1) yes
P(1) Pd(1) C(5) 89.9(1) yes
N(1) Pd(1) C(1) 92.9(1) yes
N(1) Pd(1) C(5) 171.0(1) yes
C(1) Pd(1) C(5) 87.9(1) yes
Pd(1) P(1) C(12) 112.7(1) yes
Pd(1) P(1) C(18) 113.5(1) yes
Pd(1) P(1) C(24) 119.9(1) yes
C(12) P(1) C(18) 103.3(2) yes
C(12) P(1) C(24) 102.8(2) yes
C(18) P(1) C(24) 102.8(2) yes
Pd(1) N(1) C(2) 157.8(3) yes
Pd(1) C(1) C(2) 103.1(2) yes
Pd(1) C(1) C(3) 118.5(2) yes
Pd(1) C(1) C(4) 106.0(2) yes
C(2) C(1) C(3) 109.0(3) yes
C(2) C(1) C(4) 109.5(3) yes
C(3) C(1) C(4) 110.3(3) yes
N(1) C(2) C(1) 178.4(4) yes
Pd(1) C(5) C(6) 118.2(3) yes
Pd(1) C(5) C(10) 125.7(3) yes
C(6) C(5) C(10) 116.1(3) yes
C(5) C(6) C(7) 121.9(3) yes
C(6) C(7) C(8) 121.9(3) yes
C(7) C(8) C(9) 117.1(3) yes
C(7) C(8) C(11) 120.8(4) yes
C(9) C(8) C(11) 122.1(4) yes
C(8) C(9) C(10) 121.5(3) yes
C(5) C(10) C(9) 121.5(4) yes
P(1) C(12) C(13) 122.3(3) yes
P(1) C(12) C(17) 119.4(3) yes
C(13) C(12) C(17) 118.2(4) yes
C(12) C(13) C(14) 120.4(4) yes
C(13) C(14) C(15) 121.0(4) yes
C(14) C(15) C(16) 120.3(4) yes
C(15) C(16) C(17) 119.4(4) yes
C(12) C(17) C(16) 120.7(4) yes
P(1) C(18) C(19) 120.7(3) yes
P(1) C(18) C(23) 120.5(3) yes
C(19) C(18) C(23) 118.6(4) yes
C(18) C(19) C(20) 120.7(4) yes
C(19) C(20) C(21) 120.0(4) yes
C(20) C(21) C(22) 120.0(4) yes
C(21) C(22) C(23) 120.8(4) yes
C(18) C(23) C(22) 119.9(4) yes
P(1) C(24) C(25) 112.4(3) yes

loop_
_geom_bond_atom_site_label_1
_geom_bond_atom_site_label_2
_geom_bond_distance
_geom_bond_publ_flag
Pd(1) P(1) 2.308(1) yes
Pd(1) N(1) 2.111(3) yes
Pd(1) C(1) 2.177(4) yes
Pd(1) C(5) 1.998(3) yes
P(1) C(12) 1.824(4) yes
P(1) C(18) 1.829(4) yes
P(1) C(24) 1.834(4) yes
N(1) C(2) 1.152(4) yes
C(1) C(2) 1.443(5) yes
C(1) C(3) 1.519(5) yes
C(1) C(4) 1.537(5) yes
C(5) C(6) 1.386(5) yes
C(5) C(10) 1.396(5) yes
C(6) C(7) 1.385(5) yes
C(7) C(8) 1.373(5) yes
C(8) C(9) 1.380(5) yes
C(8) C(11) 1.503(5) yes
C(9) C(10) 1.392(5) yes
C(12) C(13) 1.390(5) yes
C(12) C(17) 1.390(5) yes
C(13) C(14) 1.374(5) yes
C(14) C(15) 1.356(6) yes
C(15) C(16) 1.378(6) yes
C(16) C(17) 1.390(5) yes
C(18) C(19) 1.394(5) yes
C(18) C(23) 1.379(5) yes
C(19) C(20) 1.379(6) yes
C(20) C(21) 1.358(6) yes
C(21) C(22) 1.371(6) yes
C(22) C(23) 1.380(6) yes
C(24) C(25) 1.529(5) yes
